data_4123948
loop_
_publ_author_name
'Brown, Alec N.'
'Li, Bo'
'Liu, Shih-Yuan'

_publ_section_title
;
 Negishi Cross-Coupling Is Compatible with a Reactive B-Cl Bond:
 Development of a Versatile Late-Stage Functionalization of 1,2-Azaborines
 and Its Application to the Synthesis of New BN Isosteres of Naphthalene
 and Indenyl.
;
_journal_issue 28
_journal_name_full 'Journal of the American Chemical Society'
_journal_page_first 8932
_journal_page_last 8935
_journal_paper_doi 10.1021/jacs.5b05879
_journal_volume 137
_journal_year 2015
_chemical_formula_moiety 'C13 H21 B Li N Si, 2(C4 H8 O)'
_chemical_formula_sum 'C21 H37 B Li N O2 Si'
_chemical_formula_weight 381.35
_space_group_crystal_system monoclinic
_space_group_IT_number 14
_space_group_name_Hall '-P 2ybc'
_space_group_name_H-M_alt 'P 1 21/c 1'
_symmetry_space_group_name_Hall '-P 2ybc'
_symmetry_space_group_name_H-M 'P 1 21/c 1'
_atom_sites_solution_hydrogens mixed
_atom_sites_solution_primary direct
_atom_sites_solution_secondary difmap
_audit_creation_method SHELXL-2014/6
_cell_angle_alpha 90
_cell_angle_beta 96.646(2)
_cell_angle_gamma 90
_cell_formula_units_Z 4
_cell_length_a 7.6489(4)
_cell_length_b 17.3794(8)
_cell_length_c 17.2195(8)
_cell_measurement_reflns_used 9873
_cell_measurement_temperature 100(2)
_cell_measurement_theta_max 66.55
_cell_measurement_theta_min 3.63
_cell_volume 2273.66(19)
_computing_cell_refinement 'SAINT (Bruker, 2014)'
_computing_data_collection 'APEX2 (Bruker, 2014)'
_computing_data_reduction 'SAINT (Bruker, 2014)'
_computing_molecular_graphics 'Bruker SHELXTL'
_computing_publication_material 'Bruker SHELXTL'
_computing_structure_refinement 'SHELXL-2014 (Sheldrick, 2014)'
_computing_structure_solution 'SHELXL-2014 (Sheldrick, 2014)'
_diffrn_ambient_temperature 100(2)
_diffrn_measured_fraction_theta_full 0.993
_diffrn_measured_fraction_theta_max 0.996
_diffrn_measurement_device_type 'Bruker Kappa DUO CCD diffractometer'
_diffrn_measurement_method '\f and \w scans'
_diffrn_radiation_monochromator mirrors
_diffrn_radiation_type CuK\a
_diffrn_radiation_wavelength 1.54178
_diffrn_reflns_av_R_equivalents 0.0714
_diffrn_reflns_av_unetI/netI 0.0507
_diffrn_reflns_laue_measured_fraction_full 0.993
_diffrn_reflns_laue_measured_fraction_max 0.996
_diffrn_reflns_limit_h_max 8
_diffrn_reflns_limit_h_min -8
_diffrn_reflns_limit_k_max 20
_diffrn_reflns_limit_k_min 0
_diffrn_reflns_limit_l_max 20
_diffrn_reflns_limit_l_min 0
_diffrn_reflns_number 4005
_diffrn_reflns_point_group_measured_fraction_full 0.993
_diffrn_reflns_point_group_measured_fraction_max 0.996
_diffrn_reflns_theta_full 66.750
_diffrn_reflns_theta_max 66.641
_diffrn_reflns_theta_min 3.626
_diffrn_source 'microfocus sealed tube'
_diffrn_source_type 'Incoatec I\uS'
_exptl_absorpt_coefficient_mu 1.005
_exptl_absorpt_correction_T_max 0.7528
_exptl_absorpt_correction_T_min 0.4386
_exptl_absorpt_correction_type multi-scan
_exptl_absorpt_process_details
;
Sheldrick, G.M. (2013). SADABS. Bruker AXS Inc. Madison, WI USA.
;
_exptl_crystal_colour orange
_exptl_crystal_density_diffrn 1.114
_exptl_crystal_density_meas ?
_exptl_crystal_density_method none
_exptl_crystal_description plate
_exptl_crystal_F_000 832
_exptl_crystal_size_max 0.480
_exptl_crystal_size_mid 0.170
_exptl_crystal_size_min 0.060
_refine_diff_density_max 0.480
_refine_diff_density_min -0.236
_refine_diff_density_rms 0.049
_refine_ls_extinction_coef na
_refine_ls_extinction_method none
_refine_ls_goodness_of_fit_ref 1.024
_refine_ls_hydrogen_treatment mixed
_refine_ls_matrix_type full
_refine_ls_number_parameters 276
_refine_ls_number_reflns 4005
_refine_ls_number_restraints 3
_refine_ls_restrained_S_all 1.023
_refine_ls_R_factor_all 0.0616
_refine_ls_R_factor_gt 0.0551
_refine_ls_shift/su_max 0.000
_refine_ls_shift/su_mean 0.000
_refine_ls_structure_factor_coef Fsqd
_refine_ls_weighting_details 'w=1/[\s^2^(Fo^2^)+(0.1005P)^2^+0.4174P] where P=(Fo^2^+2Fc^2^)/3'
_refine_ls_weighting_scheme calc
_refine_ls_wR_factor_gt 0.1555
_refine_ls_wR_factor_ref 0.1645
_reflns_Friedel_coverage 0.000
_reflns_number_gt 3484
_reflns_number_total 4005
_reflns_threshold_expression 'I > 2\s(I)'
_cod_data_source_file ja5b05879_si_002.cif
_cod_data_source_block C13H21BLiNSi(C4H8O)2
_cod_depositor_comments
;
The following automatic conversions were performed:

'_exptl_crystal_density_meas' value 'not measured' was changed to '?'
- the value is perceived as not measured.

Automatic conversion script
Id: cif_fix_values 3271 2015-04-21 07:52:19Z andrius 

 Adding full bibliography for 4123948--4123949.cif.
;
_cod_database_code 4123948
_shelx_space_group_comment
;
The symmetry employed for this shelxl refinement is uniquely defined
by the following loop, which should always be used as a source of
symmetry information in preference to the above space-group names.
They are only intended as comments.
;
_shelx_estimated_absorpt_t_min 0.644
_shelx_estimated_absorpt_t_max 0.942
_shelxl_version_number 2014/6

loop_
_space_group_symop_operation_xyz
'x, y, z'
'-x, y+1/2, -z+1/2'
'-x, -y, -z'
'x, -y-1/2, z-1/2'

loop_
_atom_site_label
_atom_site_type_symbol
_atom_site_fract_x
_atom_site_fract_y
_atom_site_fract_z
_atom_site_U_iso_or_equiv
_atom_site_adp_type
_atom_site_occupancy
_atom_site_site_symmetry_order
_atom_site_calc_flag
_atom_site_refinement_flags_posn
_atom_site_refinement_flags_adp
_atom_site_refinement_flags_occupancy
_atom_site_disorder_assembly
_atom_site_disorder_group
Si1 Si 0.46496(7) 0.60641(3) 0.83690(3) 0.0445(2) Uani 1 1 d . . . . .
Li1 Li 0.2780(5) 0.6500(2) 0.5673(2) 0.0560(9) Uani 1 1 d . . . . .
N1 N 0.4771(2) 0.67510(9) 0.76153(9) 0.0450(4) Uani 1 1 d . . . . .
O1 O 0.1030(2) 0.70690(9) 0.61667(8) 0.0558(4) Uani 1 1 d . . . . .
O2 O 0.1343(2) 0.61531(10) 0.47350(9) 0.0606(4) Uani 1 1 d . . . . .
B1 B 0.5031(3) 0.65476(14) 0.68129(13) 0.0469(5) Uani 1 1 d . . . . .
C1 C 0.5104(3) 0.58201(13) 0.63363(12) 0.0494(5) Uani 1 1 d D . . . .
H1 H 0.506(3) 0.5288(10) 0.6445(13) 0.059 Uiso 1 1 d D U . . .
C2 C 0.5525(3) 0.60695(14) 0.55946(13) 0.0534(5) Uani 1 1 d D . . . .
H2 H 0.565(3) 0.5719(13) 0.5166(12) 0.064 Uiso 1 1 d D U . . .
C3 C 0.5598(3) 0.68660(15) 0.55072(12) 0.0550(5) Uani 1 1 d D . . . .
H3 H 0.588(3) 0.7138(13) 0.5048(11) 0.066 Uiso 1 1 d D U . . .
C4 C 0.5324(3) 0.72200(13) 0.62345(12) 0.0505(5) Uani 1 1 d . . . . .
C5 C 0.5282(3) 0.79647(13) 0.64971(13) 0.0572(5) Uani 1 1 d . . . . .
H5 H 0.5427 0.8382 0.6154 0.069 Uiso 1 1 calc R U . . .
C6 C 0.5020(3) 0.81019(13) 0.72862(13) 0.0565(5) Uani 1 1 d . . . . .
H6 H 0.5009 0.8619 0.7465 0.068 Uiso 1 1 calc R U . . .
C7 C 0.4784(3) 0.75222(12) 0.78022(12) 0.0512(5) Uani 1 1 d . . . . .
H7 H 0.4617 0.7660 0.8322 0.061 Uiso 1 1 calc R U . . .
C8 C 0.3382(3) 0.52038(12) 0.79793(12) 0.0521(5) Uani 1 1 d . . . . .
H8A H 0.2231 0.5367 0.7723 0.078 Uiso 1 1 calc R U . . .
H8B H 0.3217 0.4853 0.8410 0.078 Uiso 1 1 calc R U . . .
H8C H 0.4032 0.4939 0.7600 0.078 Uiso 1 1 calc R U . . .
C9 C 0.3416(3) 0.64980(13) 0.91369(12) 0.0529(5) Uani 1 1 d . . . . .
H9A H 0.4159 0.6882 0.9433 0.079 Uiso 1 1 calc R U . . .
H9B H 0.3099 0.6094 0.9492 0.079 Uiso 1 1 calc R U . . .
H9C H 0.2344 0.6746 0.8888 0.079 Uiso 1 1 calc R U . . .
C10 C 0.6972(3) 0.57914(14) 0.87838(11) 0.0511(5) Uani 1 1 d . . . . .
C11 C 0.7908(3) 0.53690(15) 0.81699(13) 0.0609(6) Uani 1 1 d . . . . .
H11A H 0.7935 0.5699 0.7710 0.091 Uiso 1 1 calc R U . . .
H11B H 0.7273 0.4893 0.8018 0.091 Uiso 1 1 calc R U . . .
H11C H 0.9115 0.5245 0.8390 0.091 Uiso 1 1 calc R U . . .
C12 C 0.6928(3) 0.52605(19) 0.94932(15) 0.0748(8) Uani 1 1 d . . . . .
H12A H 0.8133 0.5117 0.9698 0.112 Uiso 1 1 calc R U . . .
H12B H 0.6253 0.4796 0.9335 0.112 Uiso 1 1 calc R U . . .
H12C H 0.6371 0.5530 0.9900 0.112 Uiso 1 1 calc R U . . .
C13 C 0.8014(3) 0.65212(16) 0.90333(15) 0.0661(6) Uani 1 1 d . . . . .
H13A H 0.7420 0.6800 0.9423 0.099 Uiso 1 1 calc R U . . .
H13B H 0.8083 0.6851 0.8576 0.099 Uiso 1 1 calc R U . . .
H13C H 0.9204 0.6380 0.9261 0.099 Uiso 1 1 calc R U . . .
C14 C 0.0048(3) 0.68447(14) 0.67921(13) 0.0555(5) Uani 1 1 d . . . . .
H14A H 0.0690 0.6446 0.7122 0.067 Uiso 1 1 calc R U . . .
H14B H -0.1118 0.6639 0.6583 0.067 Uiso 1 1 calc R U . . .
C15 C -0.0153(3) 0.75691(16) 0.72600(15) 0.0673(7) Uani 1 1 d . . . . .
H15A H -0.1343 0.7599 0.7432 0.081 Uiso 1 1 calc R U . . .
H15B H 0.0735 0.7588 0.7726 0.081 Uiso 1 1 calc R U . . .
C16 C 0.0130(4) 0.82134(17) 0.6703(2) 0.0843(9) Uani 1 1 d . . . . .
H16A H -0.0930 0.8543 0.6614 0.101 Uiso 1 1 calc R U . . .
H16B H 0.1144 0.8536 0.6913 0.101 Uiso 1 1 calc R U . . .
C17 C 0.0482(4) 0.78327(17) 0.59653(16) 0.0778(8) Uani 1 1 d . . . . .
H17A H -0.0596 0.7826 0.5587 0.093 Uiso 1 1 calc R U . . .
H17B H 0.1417 0.8110 0.5727 0.093 Uiso 1 1 calc R U . . .
C18 C -0.0468(4) 0.6352(4) 0.4534(3) 0.0654(16) Uani 0.730(13) 1 d . . P A 1
H18A H -0.0578 0.6889 0.4343 0.078 Uiso 0.730(13) 1 calc R U P A 1
H18B H -0.1123 0.6301 0.4995 0.078 Uiso 0.730(13) 1 calc R U P A 1
C19 C -0.1158(17) 0.5813(7) 0.3916(7) 0.082(4) Uani 0.730(13) 1 d . . P A 1
H19A H -0.1975 0.6079 0.3516 0.099 Uiso 0.730(13) 1 calc R U P A 1
H19B H -0.1796 0.5385 0.4139 0.099 Uiso 0.730(13) 1 calc R U P A 1
C20 C 0.0414(7) 0.5514(4) 0.3563(3) 0.0673(13) Uani 0.730(13) 1 d . . P A 1
H20A H 0.0521 0.4949 0.3628 0.081 Uiso 0.730(13) 1 calc R U P A 1
H20B H 0.0332 0.5640 0.3000 0.081 Uiso 0.730(13) 1 calc R U P A 1
C21 C 0.1945(7) 0.5918(4) 0.4011(3) 0.0550(11) Uani 0.730(13) 1 d . . P A 1
H21A H 0.2966 0.5567 0.4109 0.066 Uiso 0.730(13) 1 calc R U P A 1
H21B H 0.2298 0.6371 0.3716 0.066 Uiso 0.730(13) 1 calc R U P A 1
C18X C -0.0559(15) 0.5961(10) 0.4720(7) 0.066(3) Uiso 0.270(13) 1 d . . P A 2
H18C H -0.1193 0.6387 0.4948 0.079 Uiso 0.270(13) 1 calc R U P A 2
H18D H -0.0707 0.5488 0.5025 0.079 Uiso 0.270(13) 1 calc R U P A 2
C19X C -0.128(4) 0.5839(12) 0.3859(17) 0.056(6) Uiso 0.270(13) 1 d . . P A 2
H19C H -0.1346 0.6318 0.3545 0.068 Uiso 0.270(13) 1 calc R U P A 2
H19D H -0.2418 0.5561 0.3788 0.068 Uiso 0.270(13) 1 calc R U P A 2
C20X C 0.037(2) 0.5313(9) 0.3738(10) 0.062(4) Uiso 0.270(13) 1 d . . P A 2
H20C H 0.0254 0.4800 0.3976 0.074 Uiso 0.270(13) 1 calc R U P A 2
H20D H 0.0474 0.5245 0.3174 0.074 Uiso 0.270(13) 1 calc R U P A 2
C21X C 0.184(3) 0.5701(11) 0.4107(12) 0.074(6) Uiso 0.270(13) 1 d . . P A 2
H21C H 0.2339 0.6037 0.3725 0.089 Uiso 0.270(13) 1 calc R U P A 2
H21D H 0.2748 0.5324 0.4308 0.089 Uiso 0.270(13) 1 calc R U P A 2

loop_
_atom_site_aniso_label
_atom_site_aniso_U_11
_atom_site_aniso_U_22
_atom_site_aniso_U_33
_atom_site_aniso_U_23
_atom_site_aniso_U_13
_atom_site_aniso_U_12
Si1 0.0421(3) 0.0524(3) 0.0392(3) 0.0003(2) 0.0059(2) 0.0006(2)
Li1 0.047(2) 0.076(2) 0.0455(18) -0.0064(16) 0.0058(14) 0.0021(17)
N1 0.0425(9) 0.0492(9) 0.0431(8) -0.0001(7) 0.0037(7) -0.0003(7)
O1 0.0518(9) 0.0704(10) 0.0459(8) -0.0018(6) 0.0082(6) 0.0056(7)
O2 0.0470(9) 0.0878(12) 0.0471(8) -0.0156(7) 0.0057(6) 0.0045(7)
B1 0.0405(12) 0.0557(13) 0.0442(11) 0.0044(9) 0.0030(9) -0.0008(9)
C1 0.0443(11) 0.0577(12) 0.0462(10) -0.0012(9) 0.0060(8) 0.0007(9)
C2 0.0435(12) 0.0706(14) 0.0468(11) -0.0027(9) 0.0079(9) 0.0032(9)
C3 0.0445(12) 0.0769(15) 0.0440(11) 0.0096(10) 0.0065(9) -0.0016(10)
C4 0.0406(11) 0.0621(12) 0.0480(11) 0.0067(9) 0.0021(8) -0.0019(9)
C5 0.0540(13) 0.0563(12) 0.0605(13) 0.0121(10) 0.0036(10) -0.0013(10)
C6 0.0550(13) 0.0490(11) 0.0642(13) 0.0016(9) 0.0012(10) -0.0005(9)
C7 0.0474(12) 0.0552(12) 0.0501(11) -0.0043(9) 0.0020(9) 0.0012(9)
C8 0.0552(13) 0.0516(11) 0.0495(11) 0.0018(9) 0.0055(9) -0.0017(9)
C9 0.0488(12) 0.0641(13) 0.0469(11) -0.0023(9) 0.0103(9) 0.0019(10)
C10 0.0447(12) 0.0653(13) 0.0435(10) 0.0049(9) 0.0065(8) 0.0043(9)
C11 0.0513(13) 0.0741(15) 0.0576(12) 0.0002(11) 0.0075(10) 0.0122(11)
C12 0.0512(14) 0.109(2) 0.0639(14) 0.0309(14) 0.0066(11) 0.0108(14)
C13 0.0459(13) 0.0855(17) 0.0654(14) -0.0114(12) -0.0004(10) -0.0031(11)
C14 0.0471(12) 0.0711(14) 0.0491(11) 0.0013(10) 0.0090(9) 0.0002(10)
C15 0.0523(14) 0.0885(18) 0.0616(13) -0.0172(12) 0.0090(11) 0.0020(12)
C16 0.0717(19) 0.0630(16) 0.122(2) -0.0082(15) 0.0270(17) 0.0012(13)
C17 0.0800(19) 0.0876(19) 0.0651(15) 0.0201(13) 0.0051(13) 0.0183(15)
C18 0.0422(18) 0.085(3) 0.067(2) -0.021(2) -0.0019(15) 0.0096(17)
C19 0.054(4) 0.130(7) 0.061(4) -0.025(3) -0.001(2) -0.012(3)
C20 0.083(3) 0.071(3) 0.048(2) -0.010(2) 0.0084(19) -0.005(2)
C21 0.054(2) 0.072(3) 0.040(2) -0.007(2) 0.0130(14) 0.002(2)

loop_
_atom_type_symbol
_atom_type_description
_atom_type_scat_dispersion_real
_atom_type_scat_dispersion_imag
_atom_type_scat_source
C C 0.0181 0.0091 'International Tables Vol C Tables 4.2.6.8 and 6.1.1.4'
H H 0.0000 0.0000 'International Tables Vol C Tables 4.2.6.8 and 6.1.1.4'
N N 0.0311 0.0180 'International Tables Vol C Tables 4.2.6.8 and 6.1.1.4'
O O 0.0492 0.0322 'International Tables Vol C Tables 4.2.6.8 and 6.1.1.4'
Li Li 0.0008 0.0003 'International Tables Vol C Tables 4.2.6.8 and 6.1.1.4'
Si Si 0.2541 0.3302 'International Tables Vol C Tables 4.2.6.8 and 6.1.1.4'
B B 0.0090 0.0039 'International Tables Vol C Tables 4.2.6.8 and 6.1.1.4'

loop_
_geom_angle_atom_site_label_1
_geom_angle_atom_site_label_2
_geom_angle_atom_site_label_3
_geom_angle
N1 Si1 C8 110.21(9)
N1 Si1 C9 108.62(9)
C8 Si1 C9 107.11(10)
N1 Si1 C10 108.52(9)
C8 Si1 C10 111.14(10)
C9 Si1 C10 111.21(10)
O1 Li1 O2 99.81(18)
O1 Li1 C2 153.3(2)
O2 Li1 C2 106.83(17)
O1 Li1 C3 128.2(2)
O2 Li1 C3 115.60(18)
C2 Li1 C3 35.72(10)
O1 Li1 C1 124.88(18)
O2 Li1 C1 125.4(2)
C2 Li1 C1 36.18(10)
C3 Li1 C1 61.70(12)
O1 Li1 C4 97.19(17)
O2 Li1 C4 147.7(2)
C2 Li1 C4 58.83(12)
C3 Li1 C4 35.24(10)
C1 Li1 C4 62.09(12)
O1 Li1 B1 95.03(15)
O2 Li1 B1 162.1(2)
C2 Li1 B1 59.09(12)
C3 Li1 B1 60.60(12)
C1 Li1 B1 36.74(10)
C4 Li1 B1 37.50(9)
C7 N1 B1 117.24(17)
C7 N1 Si1 118.91(14)
B1 N1 Si1 123.58(14)
C17 O1 C14 105.72(18)
C17 O1 Li1 124.60(19)
C14 O1 Li1 129.67(18)
C18 O2 C21 104.9(3)
C18 O2 Li1 124.4(2)
C21 O2 Li1 127.0(3)
C18X O2 Li1 122.8(5)
N1 B1 C1 137.1(2)
N1 B1 C4 117.72(19)
C1 B1 C4 105.16(18)
N1 B1 Li1 127.13(17)
C1 B1 Li1 66.73(15)
C4 B1 Li1 69.89(15)
C2 C1 B1 105.0(2)
C2 C1 Li1 69.05(15)
B1 C1 Li1 76.53(15)
C2 C1 H1 119.6(14)
B1 C1 H1 134.9(14)
Li1 C1 H1 123.7(15)
C3 C2 C1 114.6(2)
C3 C2 Li1 74.04(17)
C1 C2 Li1 74.78(16)
C3 C2 H2 122.2(15)
C1 C2 H2 123.1(15)
Li1 C2 H2 115.6(15)
C2 C3 C4 108.69(19)
C2 C3 Li1 70.24(17)
C4 C3 Li1 77.07(15)
C2 C3 H3 126.1(15)
C4 C3 H3 125.1(15)
Li1 C3 H3 122.4(15)
C5 C4 C3 134.8(2)
C5 C4 B1 118.87(19)
C3 C4 B1 106.34(19)
C5 C4 Li1 124.82(18)
C3 C4 Li1 67.68(15)
B1 C4 Li1 72.60(15)
C4 C5 C6 119.1(2)
C4 C5 H5 120.5
C6 C5 H5 120.5
C7 C6 C5 122.9(2)
C7 C6 H6 118.6
C5 C6 H6 118.6
C6 C7 N1 124.2(2)
C6 C7 H7 117.9
N1 C7 H7 117.9
Si1 C8 H8A 109.5
Si1 C8 H8B 109.5
H8A C8 H8B 109.5
Si1 C8 H8C 109.5
H8A C8 H8C 109.5
H8B C8 H8C 109.5
Si1 C9 H9A 109.5
Si1 C9 H9B 109.5
H9A C9 H9B 109.5
Si1 C9 H9C 109.5
H9A C9 H9C 109.5
H9B C9 H9C 109.5
C11 C10 C13 108.73(19)
C11 C10 C12 108.4(2)
C13 C10 C12 109.5(2)
C11 C10 Si1 110.62(14)
C13 C10 Si1 109.43(16)
C12 C10 Si1 110.13(15)
C10 C11 H11A 109.5
C10 C11 H11B 109.5
H11A C11 H11B 109.5
C10 C11 H11C 109.5
H11A C11 H11C 109.5
H11B C11 H11C 109.5
C10 C12 H12A 109.5
C10 C12 H12B 109.5
H12A C12 H12B 109.5
C10 C12 H12C 109.5
H12A C12 H12C 109.5
H12B C12 H12C 109.5
C10 C13 H13A 109.5
C10 C13 H13B 109.5
H13A C13 H13B 109.5
C10 C13 H13C 109.5
H13A C13 H13C 109.5
H13B C13 H13C 109.5
O1 C14 C15 105.54(19)
O1 C14 H14A 110.6
C15 C14 H14A 110.6
O1 C14 H14B 110.6
C15 C14 H14B 110.6
H14A C14 H14B 108.8
C16 C15 C14 104.4(2)
C16 C15 H15A 110.9
C14 C15 H15A 110.9
C16 C15 H15B 110.9
C14 C15 H15B 110.9
H15A C15 H15B 108.9
C17 C16 C15 105.5(2)
C17 C16 H16A 110.6
C15 C16 H16A 110.6
C17 C16 H16B 110.6
C15 C16 H16B 110.6
H16A C16 H16B 108.8
O1 C17 C16 106.6(2)
O1 C17 H17A 110.4
C16 C17 H17A 110.4
O1 C17 H17B 110.4
C16 C17 H17B 110.4
H17A C17 H17B 108.6
O2 C18 C19 106.1(6)
O2 C18 H18A 110.5
C19 C18 H18A 110.5
O2 C18 H18B 110.5
C19 C18 H18B 110.5
H18A C18 H18B 108.7
C18 C19 C20 106.0(8)
C18 C19 H19A 110.5
C20 C19 H19A 110.5
C18 C19 H19B 110.5
C20 C19 H19B 110.5
H19A C19 H19B 108.7
C21 C20 C19 104.2(5)
C21 C20 H20A 110.9
C19 C20 H20A 110.9
C21 C20 H20B 110.9
C19 C20 H20B 110.9
H20A C20 H20B 108.9
O2 C21 C20 105.6(4)
O2 C21 H21A 110.6
C20 C21 H21A 110.6
O2 C21 H21B 110.6
C20 C21 H21B 110.6
H21A C21 H21B 108.7

loop_
_geom_bond_atom_site_label_1
_geom_bond_atom_site_label_2
_geom_bond_distance
Si1 N1 1.7737(17)
Si1 C8 1.864(2)
Si1 C9 1.870(2)
Si1 C10 1.897(2)
Li1 O1 1.938(4)
Li1 O2 1.941(4)
Li1 C2 2.247(4)
Li1 C3 2.296(4)
Li1 C1 2.322(4)
Li1 C4 2.419(4)
Li1 B1 2.458(4)
N1 C7 1.378(3)
N1 B1 1.462(3)
O1 C17 1.423(3)
O1 C14 1.436(3)
O2 C18 1.431(4)
O2 C21 1.438(4)
B1 C1 1.512(3)
B1 C4 1.568(3)
C1 C2 1.421(3)
C1 H1 0.944(16)
C2 C3 1.394(3)
C2 H2 0.971(16)
C3 C4 1.432(3)
C3 H3 0.966(16)
C4 C5 1.373(3)
C5 C6 1.416(3)
C5 H5 0.9500
C6 C7 1.369(3)
C6 H6 0.9500
C7 H7 0.9500
C8 H8A 0.9800
C8 H8B 0.9800
C8 H8C 0.9800
C9 H9A 0.9800
C9 H9B 0.9800
C9 H9C 0.9800
C10 C11 1.531(3)
C10 C13 1.532(3)
C10 C12 1.534(3)
C11 H11A 0.9800
C11 H11B 0.9800
C11 H11C 0.9800
C12 H12A 0.9800
C12 H12B 0.9800
C12 H12C 0.9800
C13 H13A 0.9800
C13 H13B 0.9800
C13 H13C 0.9800
C14 C15 1.512(3)
C14 H14A 0.9900
C14 H14B 0.9900
C15 C16 1.506(4)
C15 H15A 0.9900
C15 H15B 0.9900
C16 C17 1.484(4)
C16 H16A 0.9900
C16 H16B 0.9900
C17 H17A 0.9900
C17 H17B 0.9900
C18 C19 1.469(12)
C18 H18A 0.9900
C18 H18B 0.9900
C19 C20 1.501(15)
C19 H19A 0.9900
C19 H19B 0.9900
C20 C21 1.500(8)
C20 H20A 0.9900
C20 H20B 0.9900
C21 H21A 0.9900
C21 H21B 0.9900

loop_
_geom_torsion_atom_site_label_1
_geom_torsion_atom_site_label_2
_geom_torsion_atom_site_label_3
_geom_torsion_atom_site_label_4
_geom_torsion
C8 Si1 N1 C7 146.68(16)
C9 Si1 N1 C7 29.62(18)
C10 Si1 N1 C7 -91.41(17)
C8 Si1 N1 B1 -39.49(19)
C9 Si1 N1 B1 -156.55(17)
C10 Si1 N1 B1 82.42(18)
C7 N1 B1 C1 -179.2(2)
Si1 N1 B1 C1 6.9(4)
C7 N1 B1 C4 0.7(3)
Si1 N1 B1 C4 -173.23(14)
C7 N1 B1 Li1 -84.2(3)
Si1 N1 B1 Li1 101.9(2)
N1 B1 C1 C2 -176.3(2)
C4 B1 C1 C2 3.9(2)
Li1 B1 C1 C2 63.58(18)
N1 B1 C1 Li1 120.2(3)
C4 B1 C1 Li1 -59.72(17)
B1 C1 C2 C3 -4.8(3)
Li1 C1 C2 C3 64.0(2)
B1 C1 C2 Li1 -68.84(18)
C1 C2 C3 C4 3.7(3)
Li1 C2 C3 C4 68.13(18)
C1 C2 C3 Li1 -64.5(2)
C2 C3 C4 C5 178.8(2)
Li1 C3 C4 C5 -117.5(3)
C2 C3 C4 B1 -0.8(2)
Li1 C3 C4 B1 62.80(17)
C2 C3 C4 Li1 -63.65(19)
N1 B1 C4 C5 -1.6(3)
C1 B1 C4 C5 178.4(2)
Li1 B1 C4 C5 120.7(2)
N1 B1 C4 C3 178.17(18)
C1 B1 C4 C3 -1.9(2)
Li1 B1 C4 C3 -59.57(17)
N1 B1 C4 Li1 -122.3(2)
C1 B1 C4 Li1 57.65(17)
C3 C4 C5 C6 -178.1(2)
B1 C4 C5 C6 1.6(3)
Li1 C4 C5 C6 89.7(3)
C4 C5 C6 C7 -0.8(4)
C5 C6 C7 N1 -0.1(4)
B1 N1 C7 C6 0.1(3)
Si1 N1 C7 C6 174.31(17)
N1 Si1 C10 C11 -65.89(18)
C8 Si1 C10 C11 55.46(19)
C9 Si1 C10 C11 174.69(16)
N1 Si1 C10 C13 53.88(17)
C8 Si1 C10 C13 175.22(15)
C9 Si1 C10 C13 -65.54(17)
N1 Si1 C10 C12 174.24(17)
C8 Si1 C10 C12 -64.4(2)
C9 Si1 C10 C12 54.8(2)
C17 O1 C14 C15 -34.4(2)
Li1 O1 C14 C15 144.8(2)
O1 C14 C15 C16 20.9(3)
C14 C15 C16 C17 -0.4(3)
C14 O1 C17 C16 34.5(3)
Li1 O1 C17 C16 -144.7(2)
C15 C16 C17 O1 -20.6(3)
C21 O2 C18 C19 35.4(9)
Li1 O2 C18 C19 -164.8(6)
O2 C18 C19 C20 -21.2(11)
C18 C19 C20 C21 -0.4(10)
C18 O2 C21 C20 -35.6(6)
Li1 O2 C21 C20 165.4(4)
C19 C20 C21 O2 21.8(7)
